data_4106553
loop_
_publ_author_name
'Jacky Chi-Hung Chan'
'Wai Han Lam'
'Hok-Lai Wong'
'Nianyong Zhu'
'Wing-Tak Wong'
'Vivian Wing-Wah Yam'

_publ_contact_author_address
;
Department of Chemistry
The University of Hong Kong
Pokfulam Road, Pokfulam,
Hong Kong SAR, 
P. R. CHINA
;
_publ_contact_author_email wwyam@hku.hk
_publ_contact_author_fax '(852)2915 5176'
_publ_contact_author_name 'Professor V.W.W. YAM'
_publ_contact_author_phone '(852)2859 2153'
_publ_section_title
;
 Diarylethene-Containing Cyclometalated Platinum(II) Complexes: Tunable
 Photochromism via Metal Coordination and Rational Ligand Design
;
_journal_name_full 'Journal of the American Chemical Society'
_journal_page_first 12690
_journal_page_last 12705
_journal_paper_doi 10.1021/ja203946g
_journal_volume 133
_journal_year 2011
_chemical_formula_moiety 'C26 H25 N O2 Pt S3'
_chemical_formula_sum 'C26 H25 N O2 Pt S3'
_chemical_formula_weight 674.74
_chemical_name_systematic
;
 ?
;
_space_group_IT_number 14
_symmetry_cell_setting monoclinic
_symmetry_space_group_name_Hall '-P 2ybc'
_symmetry_space_group_name_H-M 'P 1 21/c 1'
_atom_sites_solution_hydrogens geom
_atom_sites_solution_primary direct
_atom_sites_solution_secondary difmap
_audit_creation_method SHELXL-97
_cell_angle_alpha 90.00
_cell_angle_beta 97.947(10)
_cell_angle_gamma 90.00
_cell_formula_units_Z 4
_cell_length_a 15.3344(8)
_cell_length_b 11.4973(6)
_cell_length_c 14.4707(8)
_cell_measurement_reflns_used 0
_cell_measurement_temperature 301(2)
_cell_measurement_theta_max 0
_cell_measurement_theta_min 0
_cell_volume 2526.7(2)
_computing_cell_refinement 'Bruker XSCANS'
_computing_data_collection 'Bruker XSCANS'
_computing_data_reduction 'Bruker SHELXTL'
_computing_molecular_graphics 'Ortep-3 for Windows (Farrugia, 1997)'
_computing_publication_material 'WinGX publication routines (Farrugia, 1999)'
_computing_structure_refinement 'SHELXL-97 (Sheldrick, 1997)'
_computing_structure_solution SHELXS-97
_diffrn_ambient_temperature 301(2)
_diffrn_measured_fraction_theta_full 0.998
_diffrn_measured_fraction_theta_max 0.998
_diffrn_measurement_device_type 'Bruker Smart CCD 1000'
_diffrn_measurement_method 'phi and omega scans'
_diffrn_radiation_monochromator graphite
_diffrn_radiation_source 'fine-focus sealed tube'
_diffrn_radiation_type MoK\a
_diffrn_radiation_wavelength 0.71073
_diffrn_reflns_av_R_equivalents 0.0161
_diffrn_reflns_av_sigmaI/netI 0.0157
_diffrn_reflns_limit_h_max 18
_diffrn_reflns_limit_h_min -18
_diffrn_reflns_limit_k_max 14
_diffrn_reflns_limit_k_min -12
_diffrn_reflns_limit_l_max 17
_diffrn_reflns_limit_l_min -17
_diffrn_reflns_number 15543
_diffrn_reflns_theta_full 25.68
_diffrn_reflns_theta_max 25.68
_diffrn_reflns_theta_min 2.22
_exptl_absorpt_coefficient_mu 5.825
_exptl_absorpt_correction_T_max 1.000000
_exptl_absorpt_correction_T_min 0.605422
_exptl_absorpt_correction_type empirical
_exptl_absorpt_process_details SADABS
_exptl_crystal_colour orange
_exptl_crystal_density_diffrn 1.774
_exptl_crystal_description block
_exptl_crystal_F_000 1320
_exptl_crystal_size_max 0.45
_exptl_crystal_size_mid 0.28
_exptl_crystal_size_min 0.14
_refine_diff_density_max 1.216
_refine_diff_density_min -0.656
_refine_diff_density_rms 0.071
_refine_ls_extinction_method none
_refine_ls_goodness_of_fit_ref 1.046
_refine_ls_hydrogen_treatment constr
_refine_ls_matrix_type full
_refine_ls_number_parameters 304
_refine_ls_number_reflns 4790
_refine_ls_number_restraints 0
_refine_ls_restrained_S_all 1.046
_refine_ls_R_factor_all 0.0219
_refine_ls_R_factor_gt 0.0192
_refine_ls_shift/su_max 0.001
_refine_ls_shift/su_mean 0.000
_refine_ls_structure_factor_coef Fsqd
_refine_ls_weighting_details 'calc w=1/[\s^2^(Fo^2^)+(0.0293P)^2^+1.2449P] where P=(Fo^2^+2Fc^2^)/3'
_refine_ls_weighting_scheme calc
_refine_ls_wR_factor_gt 0.0484
_refine_ls_wR_factor_ref 0.0497
_reflns_number_gt 4410
_reflns_number_total 4790
_reflns_threshold_expression >2sigma(I)
_cod_data_source_file ja203946g_si_002.cif
_cod_data_source_block shelxl
_cod_original_sg_symbol_H-M 'P 21/c'
_cod_database_code 4106553

loop_
_symmetry_equiv_pos_as_xyz
'x, y, z'
'-x, y+1/2, -z+1/2'
'-x, -y, -z'
'x, -y-1/2, z-1/2'

loop_
_atom_site_label
_atom_site_type_symbol
_atom_site_fract_x
_atom_site_fract_y
_atom_site_fract_z
_atom_site_U_iso_or_equiv
_atom_site_adp_type
_atom_site_occupancy
_atom_site_symmetry_multiplicity
_atom_site_calc_flag
_atom_site_refinement_flags
C1 C -0.1362(2) 0.2180(3) 0.2861(2) 0.0510(7) Uani 1 1 d .
H1 H -0.1487 0.1392 0.2779 0.061 Uiso 1 1 calc R
C2 C -0.2003(2) 0.2983(3) 0.2555(3) 0.0602(9) Uani 1 1 d .
H2 H -0.2552 0.2740 0.2266 0.072 Uiso 1 1 calc R
C3 C -0.1823(2) 0.4143(3) 0.2680(3) 0.0632(9) Uani 1 1 d .
H3 H -0.2248 0.4695 0.2471 0.076 Uiso 1 1 calc R
C4 C -0.1012(2) 0.4489(3) 0.3116(2) 0.0559(8) Uani 1 1 d .
H4 H -0.0892 0.5275 0.3219 0.067 Uiso 1 1 calc R
C5 C -0.0373(2) 0.3666(2) 0.3401(2) 0.0426(6) Uani 1 1 d .
C6 C 0.0526(2) 0.3834(3) 0.3791(2) 0.0430(7) Uani 1 1 d .
C7 C 0.10774(18) 0.2885(2) 0.39326(18) 0.0372(6) Uani 1 1 d .
C8 C 0.19782(19) 0.3244(2) 0.41896(19) 0.0382(6) Uani 1 1 d .
C9 C 0.2065(2) 0.4442(3) 0.4254(2) 0.0458(7) Uani 1 1 d .
C10 C 0.3269(3) 0.2843(4) 0.6068(2) 0.0686(10) Uani 1 1 d .
H10A H 0.3732 0.3411 0.6166 0.103 Uiso 1 1 calc R
H10B H 0.3357 0.2269 0.6554 0.103 Uiso 1 1 calc R
H10C H 0.2711 0.3218 0.6078 0.103 Uiso 1 1 calc R
C11 C 0.3281(2) 0.2267(3) 0.5144(2) 0.0485(7) Uani 1 1 d .
C12 C 0.27378(18) 0.2431(2) 0.4325(2) 0.0410(6) Uani 1 1 d .
C13 C 0.2964(2) 0.1705(3) 0.3594(2) 0.0451(7) Uani 1 1 d .
H13 H 0.2653 0.1711 0.2995 0.054 Uiso 1 1 calc R
C14 C 0.3667(2) 0.1007(3) 0.3844(2) 0.0506(7) Uani 1 1 d .
C15 C 0.4103(2) 0.0156(3) 0.3268(3) 0.0712(10) Uani 1 1 d .
H15A H 0.4055 -0.0614 0.3514 0.107 Uiso 1 1 calc R
H15B H 0.4713 0.0357 0.3289 0.107 Uiso 1 1 calc R
H15C H 0.3819 0.0180 0.2634 0.107 Uiso 1 1 calc R
C16 C 0.3431(3) 0.4822(4) 0.2886(3) 0.0949(15) Uani 1 1 d .
H16A H 0.3848 0.4198 0.2898 0.142 Uiso 1 1 calc R
H16B H 0.3579 0.5420 0.2471 0.142 Uiso 1 1 calc R
H16C H 0.2851 0.4534 0.2672 0.142 Uiso 1 1 calc R
C17 C 0.3457(2) 0.5315(3) 0.3850(3) 0.0624(9) Uani 1 1 d .
C18 C 0.2867(2) 0.5154(2) 0.4458(2) 0.0493(7) Uani 1 1 d .
C19 C 0.3095(2) 0.5796(3) 0.5298(3) 0.0592(8) Uani 1 1 d .
H19 H 0.2756 0.5786 0.5783 0.071 Uiso 1 1 calc R
C20 C 0.3839(3) 0.6419(3) 0.5332(3) 0.0687(10) Uani 1 1 d .
C21 C 0.4256(4) 0.7202(5) 0.6110(3) 0.1081(18) Uani 1 1 d .
H21A H 0.4156 0.8001 0.5931 0.162 Uiso 1 1 calc R
H21B H 0.4878 0.7056 0.6226 0.162 Uiso 1 1 calc R
H21C H 0.3999 0.7048 0.6666 0.162 Uiso 1 1 calc R
C22 C -0.0960(3) -0.1897(3) 0.3634(3) 0.0658(9) Uani 1 1 d .
H22A H -0.1475 -0.1601 0.3865 0.099 Uiso 1 1 calc R
H22B H -0.0782 -0.2611 0.3948 0.099 Uiso 1 1 calc R
H22C H -0.1092 -0.2037 0.2976 0.099 Uiso 1 1 calc R
C23 C -0.0228(2) -0.1021(3) 0.3814(2) 0.0488(7) Uani 1 1 d .
C24 C 0.0600(3) -0.1370(2) 0.4237(2) 0.0538(8) Uani 1 1 d .
H24 H 0.0666 -0.2157 0.4378 0.065 Uiso 1 1 calc R
C25 C 0.1335(2) -0.0683(3) 0.4471(2) 0.0484(7) Uani 1 1 d .
C26 C 0.2172(3) -0.1196(3) 0.4968(3) 0.0709(11) Uani 1 1 d .
H26A H 0.2660 -0.0943 0.4670 0.106 Uiso 1 1 calc R
H26B H 0.2136 -0.2029 0.4946 0.106 Uiso 1 1 calc R
H26C H 0.2255 -0.0943 0.5607 0.106 Uiso 1 1 calc R
N1 N -0.05617(15) 0.2504(2) 0.32766(17) 0.0420(5) Uani 1 1 d .
O1 O -0.04386(14) 0.00096(18) 0.35594(15) 0.0503(5) Uani 1 1 d .
O2 O 0.14037(13) 0.04173(16) 0.43216(14) 0.0465(5) Uani 1 1 d .
S1 S 0.10678(5) 0.51457(6) 0.40041(6) 0.05234(19) Uani 1 1 d .
S2 S 0.40613(6) 0.12166(8) 0.50092(7) 0.0593(2) Uani 1 1 d .
S3 S 0.42835(7) 0.62466(9) 0.43102(9) 0.0789(3) Uani 1 1 d .
Pt1 Pt 0.040962(7) 0.141012(9) 0.375358(7) 0.03824(5) Uani 1 1 d .

loop_
_atom_site_aniso_label
_atom_site_aniso_U_11
_atom_site_aniso_U_22
_atom_site_aniso_U_33
_atom_site_aniso_U_23
_atom_site_aniso_U_13
_atom_site_aniso_U_12
C1 0.0456(16) 0.0517(18) 0.0562(18) -0.0007(14) 0.0090(14) -0.0050(14)
C2 0.0424(17) 0.073(2) 0.065(2) 0.0082(18) 0.0057(15) 0.0010(16)
C3 0.0473(18) 0.068(2) 0.075(2) 0.0184(19) 0.0105(16) 0.0149(17)
C4 0.0540(18) 0.0454(18) 0.071(2) 0.0058(15) 0.0165(16) 0.0071(14)
C5 0.0455(16) 0.0408(16) 0.0435(15) 0.0061(11) 0.0138(13) 0.0011(12)
C6 0.0498(17) 0.0310(14) 0.0497(17) 0.0015(11) 0.0124(14) -0.0016(11)
C7 0.0460(15) 0.0316(13) 0.0348(13) 0.0023(10) 0.0082(11) -0.0016(11)
C8 0.0469(15) 0.0313(13) 0.0370(14) 0.0021(11) 0.0082(11) -0.0019(12)
C9 0.0500(16) 0.0365(15) 0.0515(17) -0.0012(12) 0.0085(13) -0.0049(12)
C10 0.077(2) 0.081(3) 0.0462(18) -0.0034(17) 0.0006(17) -0.003(2)
C11 0.0480(16) 0.0485(17) 0.0473(16) 0.0031(13) 0.0009(13) -0.0038(13)
C12 0.0418(15) 0.0346(14) 0.0457(15) 0.0033(11) 0.0032(12) -0.0068(11)
C13 0.0452(16) 0.0417(15) 0.0465(16) -0.0011(12) -0.0004(13) -0.0017(13)
C14 0.0424(16) 0.0459(17) 0.0618(19) -0.0029(14) 0.0012(14) -0.0010(13)
C15 0.053(2) 0.069(2) 0.088(3) -0.016(2) -0.0004(19) 0.0160(17)
C16 0.103(3) 0.097(3) 0.095(3) -0.027(3) 0.049(3) -0.028(3)
C17 0.061(2) 0.0485(19) 0.081(2) -0.0064(17) 0.0210(18) -0.0114(16)
C18 0.0522(17) 0.0332(15) 0.0632(19) 0.0022(13) 0.0102(15) -0.0064(13)
C19 0.067(2) 0.0496(19) 0.062(2) -0.0035(15) 0.0116(16) -0.0157(16)
C20 0.071(2) 0.056(2) 0.076(3) -0.0005(17) 0.000(2) -0.0212(17)
C21 0.119(4) 0.108(4) 0.093(3) -0.018(3) -0.001(3) -0.057(3)
C22 0.085(3) 0.050(2) 0.063(2) -0.0052(16) 0.0121(18) -0.0252(18)
C23 0.0638(19) 0.0387(16) 0.0470(16) -0.0052(13) 0.0189(14) -0.0117(14)
C24 0.076(2) 0.0317(16) 0.058(2) 0.0032(13) 0.0224(17) -0.0032(14)
C25 0.0630(19) 0.0349(15) 0.0491(16) 0.0068(12) 0.0150(14) 0.0027(13)
C26 0.077(3) 0.051(2) 0.085(3) 0.0210(18) 0.010(2) 0.0118(18)
N1 0.0430(13) 0.0417(13) 0.0423(13) 0.0025(10) 0.0093(10) 0.0018(10)
O1 0.0560(12) 0.0406(12) 0.0548(13) -0.0017(9) 0.0087(10) -0.0095(9)
O2 0.0507(11) 0.0320(10) 0.0565(12) 0.0067(9) 0.0069(9) 0.0004(8)
S1 0.0564(4) 0.0300(4) 0.0711(5) -0.0008(3) 0.0102(4) -0.0006(3)
S2 0.0480(4) 0.0632(5) 0.0621(5) 0.0046(4) -0.0087(4) 0.0057(4)
S3 0.0603(6) 0.0742(7) 0.1054(9) -0.0068(6) 0.0225(6) -0.0249(5)
Pt1 0.04301(7) 0.03038(7) 0.04176(7) 0.00179(4) 0.00734(5) -0.00229(4)

loop_
_atom_type_symbol
_atom_type_description
_atom_type_scat_dispersion_real
_atom_type_scat_dispersion_imag
_atom_type_scat_source
C C 0.0033 0.0016 'International Tables Vol C Tables 4.2.6.8 and 6.1.1.4'
H H 0.0000 0.0000 'International Tables Vol C Tables 4.2.6.8 and 6.1.1.4'
N N 0.0061 0.0033 'International Tables Vol C Tables 4.2.6.8 and 6.1.1.4'
O O 0.0106 0.0060 'International Tables Vol C Tables 4.2.6.8 and 6.1.1.4'
S S 0.1246 0.1234 'International Tables Vol C Tables 4.2.6.8 and 6.1.1.4'
Pt Pt -1.7033 8.3905 'International Tables Vol C Tables 4.2.6.8 and 6.1.1.4'

loop_
_geom_angle_atom_site_label_1
_geom_angle_atom_site_label_2
_geom_angle_atom_site_label_3
_geom_angle
N1 C1 C2 121.7(3)
N1 C1 H1 119.1
C2 C1 H1 119.1
C3 C2 C1 119.3(3)
C3 C2 H2 120.4
C1 C2 H2 120.4
C2 C3 C4 119.7(3)
C2 C3 H3 120.1
C4 C3 H3 120.1
C3 C4 C5 119.9(3)
C3 C4 H4 120.1
C5 C4 H4 120.1
N1 C5 C4 119.9(3)
N1 C5 C6 110.9(2)
C4 C5 C6 129.1(3)
C7 C6 C5 119.4(3)
C7 C6 S1 113.2(2)
C5 C6 S1 127.0(2)
C6 C7 C8 111.0(2)
C6 C7 Pt1 111.3(2)
C8 C7 Pt1 137.7(2)
C9 C8 C7 112.5(3)
C9 C8 C12 123.4(3)
C7 C8 C12 124.0(2)
C8 C9 C18 129.5(3)
C8 C9 S1 112.2(2)
C18 C9 S1 118.3(2)
C11 C10 H10A 109.5
C11 C10 H10B 109.5
H10A C10 H10B 109.5
C11 C10 H10C 109.5
H10A C10 H10C 109.5
H10B C10 H10C 109.5
C12 C11 C10 129.4(3)
C12 C11 S2 110.3(2)
C10 C11 S2 120.3(2)
C11 C12 C13 112.4(3)
C11 C12 C8 125.1(3)
C13 C12 C8 122.5(2)
C14 C13 C12 114.5(3)
C14 C13 H13 122.7
C12 C13 H13 122.7
C13 C14 C15 129.7(3)
C13 C14 S2 109.7(2)
C15 C14 S2 120.7(2)
C14 C15 H15A 109.5
C14 C15 H15B 109.5
H15A C15 H15B 109.5
C14 C15 H15C 109.5
H15A C15 H15C 109.5
H15B C15 H15C 109.5
C17 C16 H16A 109.5
C17 C16 H16B 109.5
H16A C16 H16B 109.5
C17 C16 H16C 109.5
H16A C16 H16C 109.5
H16B C16 H16C 109.5
C18 C17 C16 128.1(3)
C18 C17 S3 110.8(3)
C16 C17 S3 121.1(3)
C17 C18 C19 112.0(3)
C17 C18 C9 123.9(3)
C19 C18 C9 123.9(3)
C20 C19 C18 114.5(4)
C20 C19 H19 122.7
C18 C19 H19 122.7
C19 C20 C21 127.9(4)
C19 C20 S3 110.0(3)
C21 C20 S3 122.0(3)
C20 C21 H21A 109.5
C20 C21 H21B 109.5
H21A C21 H21B 109.5
C20 C21 H21C 109.5
H21A C21 H21C 109.5
H21B C21 H21C 109.5
C23 C22 H22A 109.5
C23 C22 H22B 109.5
H22A C22 H22B 109.5
C23 C22 H22C 109.5
H22A C22 H22C 109.5
H22B C22 H22C 109.5
O1 C23 C24 125.3(3)
O1 C23 C22 114.9(3)
C24 C23 C22 119.8(3)
C25 C24 C23 127.5(3)
C25 C24 H24 116.3
C23 C24 H24 116.3
O2 C25 C24 127.1(3)
O2 C25 C26 112.4(3)
C24 C25 C26 120.5(3)
C25 C26 H26A 109.5
C25 C26 H26B 109.5
H26A C26 H26B 109.5
C25 C26 H26C 109.5
H26A C26 H26C 109.5
H26B C26 H26C 109.5
C1 N1 C5 119.5(3)
C1 N1 Pt1 124.9(2)
C5 N1 Pt1 115.7(2)
C23 O1 Pt1 123.9(2)
C25 O2 Pt1 123.8(2)
C9 S1 C6 91.07(14)
C14 S2 C11 93.04(15)
C17 S3 C20 92.61(18)
C7 Pt1 O2 94.84(9)
C7 Pt1 N1 81.58(10)
O2 Pt1 N1 174.96(9)
C7 Pt1 O1 172.22(10)
O2 Pt1 O1 92.35(8)
N1 Pt1 O1 91.05(9)

loop_
_geom_bond_atom_site_label_1
_geom_bond_atom_site_label_2
_geom_bond_distance
C1 N1 1.342(4)
C1 C2 1.377(5)
C1 H1 0.9300
C2 C3 1.369(6)
C2 H2 0.9300
C3 C4 1.374(5)
C3 H3 0.9300
C4 C5 1.383(4)
C4 H4 0.9300
C5 N1 1.374(4)
C5 C6 1.428(4)
C6 C7 1.379(4)
C6 S1 1.729(3)
C7 C8 1.440(4)
C7 Pt1 1.979(3)
C8 C9 1.386(4)
C8 C12 1.486(4)
C9 C18 1.473(4)
C9 S1 1.724(3)
C10 C11 1.495(4)
C10 H10A 0.9600
C10 H10B 0.9600
C10 H10C 0.9600
C11 C12 1.365(4)
C11 S2 1.729(3)
C12 C13 1.427(4)
C13 C14 1.352(4)
C13 H13 0.9300
C14 C15 1.501(5)
C14 S2 1.728(3)
C15 H15A 0.9600
C15 H15B 0.9600
C15 H15C 0.9600
C16 C17 1.502(5)
C16 H16A 0.9600
C16 H16B 0.9600
C16 H16C 0.9600
C17 C18 1.357(5)
C17 S3 1.722(4)
C18 C19 1.424(5)
C19 C20 1.342(5)
C19 H19 0.9300
C20 C21 1.513(6)
C20 S3 1.722(5)
C21 H21A 0.9600
C21 H21B 0.9600
C21 H21C 0.9600
C22 C23 1.504(4)
C22 H22A 0.9600
C22 H22B 0.9600
C22 H22C 0.9600
C23 O1 1.270(4)
C23 C24 1.390(5)
C24 C25 1.380(5)
C24 H24 0.9300
C25 O2 1.291(3)
C25 C26 1.502(5)
C26 H26A 0.9600
C26 H26B 0.9600
C26 H26C 0.9600
N1 Pt1 1.998(2)
O1 Pt1 2.065(2)
O2 Pt1 1.989(2)
